data_2101106
loop_
_publ_author_name
'Yoshida, S.'
'Yasui, M.'
'Iwasaki, F.'
'Yamamoto, Y.'
'Chen, X.'
'Akiba, K.'

_publ_section_title
;
 Crystal and molecular structures of bismuth compounds of a
 spiro-\s-sulfurane type
;
_journal_issue 2
_journal_name_full 'Acta Crystallographica Section B'
_journal_page_first 151
_journal_page_last 157
_journal_paper_doi 10.1107/S0108768193010201
_journal_volume 50
_journal_year 1994
_chemical_formula_moiety 'C26 H30 Bi1 F12 N1 O3'
_chemical_formula_sum 'C26 H30 Bi F12 N O3'
_chemical_formula_weight 841.49
_space_group_IT_number 14
_space_group_name_Hall '-P 2yn'
_space_group_name_H-M_alt 'P 1 21/n 1'
_symmetry_cell_setting monoclinic
_symmetry_space_group_name_Hall '-P 2yn'
_symmetry_space_group_name_H-M 'P 1 21/n 1'
_cell_angle_alpha 90.
_cell_angle_beta 90.19(2)
_cell_angle_gamma 90.
_cell_formula_units_Z 4
_cell_length_a 15.547(2)
_cell_length_b 15.900(2)
_cell_length_c 11.996(2)
_cell_volume 2965.4(7)
_diffrn_radiation_type Mo
_diffrn_radiation_wavelength 0.71069
_exptl_absorpt_coefficient_mu 6.029
_exptl_crystal_density_diffrn 1.845
_exptl_crystal_density_meas 1.896
_exptl_crystal_F_000 1632
_cod_data_source_file as0619.cif
_cod_data_source_block as0619c
_cod_original_cell_volume 2965.4(8)
_cod_original_formula_sum 'C26 H30 Bi1 F12 N1 O3'
_cod_database_code 2101106

loop_
_space_group_symop_id
_space_group_symop_operation_xyz
1 x,y,z
2 -x+1/2,y+1/2,-z+1/2
3 -x,-y,-z
4 x+1/2,-y+1/2,z+1/2

loop_
_atom_site_label
_atom_site_fract_x
_atom_site_fract_y
_atom_site_fract_z
Bi(1) .56764(2) .10591(2) .47799(2)
O(1) .6773(3) .0421(3) .5764(4)
O(2) .4999(3) .1948(3) .3581(4)
C(11) .6702(5) .0802(4) .3522(6)
C(12) .7442(5) .0383(5) .3918(6)
C(13) .8101(5) .0232(5) .3190(7)
C(14) .8051(6) .0490(6) .2090(7)
C(15) .7329(6) .0877(6) .1697(7)
C(16) .6654(5) .1039(5) .2417(6)
C(17) .7442(5) .0108(5) .5162(6)
C(18) .8278(5) .0398(7) .5740(7)
C(19) .7400(6) -.0857(5) .5176(8)
C(21) .6165(5) .2356(5) .5182(6)
C(22) .5761(5) .3015(5) .4645(6)
C(23) .6010(6) .3834(5) .4895(7)
C(24) .6665(7) .4000(6) .5626(8)
C(25) .7076(6) .3349(6) .6176(7)
C(26) .6814(5) .2525(5) .5956(6)
C(27) .5058(5) .2792(5) .3779(6)
C(28) .5246(5) .3216(5) .2642(7)
C(29) .4176(5) .3099(5) .4219(7)
F(1) .8273(4) .0269(4) .6830(4)
F(2) .8997(3) .0048(5) .5369(5)
F(3) .8374(4) .1242(4) .5618(5)
F(4) .6644(4) -.1101(3) .4710(5)
F(5) .7397(4) -.1162(3) .6219(5)
F(6) .8027(4) -.1249(3) .4653(6)
F(7) .6043(3) .3047(4) .2318(4)
F(8) .5171(4) .4052(3) .2644(5)
F(9) .4722(4) .2929(4) .1832(4)
F(10) .4000(4) .2729(3) .5180(4)
F(11) .4130(4) .3927(3) .4397(6)
F(12) .3529(3) .2918(4) .3513(5)
N(1E) .4621(4) .1945(4) -.1368(5)
C(1E) .5426(6) .1522(6) -.1817(8)
C(2E) .6227(7) .1597(9) -.1108(12)
C(3E) .4352(6) .1548(7) -.0267(8)
C(4E) .4039(7) .0673(7) -.0350(10)
C(5E) .3932(6) .1821(6) -.2241(7)
C(6E) .3056(6) .2173(7) -.1922(11)
C(7E) .4789(7) .2872(6) -.1132(8)
C(8E) .5107(7) .3382(6) -.2110(10)
O(3) .5750(5) -.0490(5) .7437(5)
H(13) .863(5) -.009(5) .345(7)
H(14) .857(5) .040(5) .156(6)
H(15) .728(6) .104(5) .087(7)
H(16) .612(5) .134(5) .212(7)
H(23) .570(5) .433(6) .453(6)
H(24) .684(5) .462(5) .576(7)
H(25) .755(5) .347(6) .677(7)
H(26) .712(5) .203(5) .636(6)
H(11E) .528(6) .089(6) -.190(8)
H(12E) .555(4) .176(5) -.257(6)
H(21E) .490(6) .156(6) .026(7)
H(22E) .390(6) .191(6) .009(7)
H(23E) .411(6) .212(6) -.297(7)
H(31E) .386(6) .119(5) -.241(7)
H(32E) .423(6) .312(6) -.086(8)
H(41E) .523(6) .290(6) -.051(8)
H(42E) .638(6) .223(6) -.099(8)
H(43E) .610(7) .139(7) -.029(8)
H(51E) .672(7) .131(7) -.139(9)
H(52E) .351(6) .061(6) -.080(8)
H(61E) .449(6) .028(6) -.070(8)
H(62E) .392(6) .042(6) .042(7)
H(63E) .284(6) .188(6) -.122(8)
H(71E) .310(6) .279(6) -.173(8)
H(72E) .262(7) .209(7) -.252(9)
H(81E) .568(5) .317(6) -.239(7)
H(82E) .468(6) .336(6) -.275(8)
H(83E) .517(6) .399(6) -.189(8)
H(1H) .548(7) -.100(6) .707(9)
H(2H) .609(6) -.018(6) .686(8)

loop_
_geom_angle_atom_site_label_1
_geom_angle_atom_site_label_2
_geom_angle_atom_site_label_3
_geom_angle
O(1) Bi(1) O(2) 159.7(2)
O(1) Bi(1) C(11) 74.8(2)
O(2) Bi(1) C(11) 91.0(2)
O(1) Bi(1) C(21) 92.6(2)
O(2) Bi(1) C(21) 73.8(2)
C(11) Bi(1) C(21) 94.1(3)
Bi(1) O(1) C(17) 117.0(4)
Bi(1) C(11) C(12) 116.2(5)
Bi(1) C(11) C(16) 124.1(6)
C(11) C(12) C(17) 117.0(7)
C(13) C(12) C(17) 124.4(7)
O(1) C(17) C(12) 114.1(6)
O(1) C(17) C(18) 107.2(6)
O(1) C(17) C(19) 109.2(6)
C(12) C(17) C(18) 110.1(7)
C(12) C(17) C(19) 107.0(6)
C(18) C(17) C(19) 109.2(7)
Bi(1) O(2) C(27) 118.0(4)
Bi(1) C(21) C(22) 116.3(5)
Bi(1) C(21) C(26) 124.2(6)
C(21) C(22) C(27) 117.4(7)
C(23) C(22) C(27) 123.7(7)
O(2) C(27) C(22) 112.9(6)
O(2) C(27) C(28) 106.7(6)
O(2) C(27) C(29) 108.0(6)
C(22) C(27) C(28) 110.9(6)
C(22) C(27) C(29) 108.9(6)
C(28) C(27) C(29) 109.4(7)

loop_
_geom_bond_atom_site_label_1
_geom_bond_atom_site_label_2
_geom_bond_distance
Bi(1) O(1) 2.306(5)
Bi(1) O(2) 2.273(5)
Bi(1) C(11) 2.237(8)
Bi(1) C(21) 2.249(7)
O(1) C(17) 1.361(9)
C(11) C(12) 1.410(11)
C(12) C(17) 1.555(11)
C(17) C(18) 1.542(13)
C(17) C(19) 1.535(12)
O(2) C(27) 1.367(9)
C(21) C(22) 1.379(11)
C(22) C(27) 1.546(11)
C(27) C(28) 1.550(12)
C(27) C(29) 1.550(12)
